data_7228448
loop_
_publ_author_name
'Gelfand, Benjamin S.'
'Taylor, Jared M.'
'Shimizu, George K. H.'

_publ_section_title
;
 Extracting structural trends from systematic variation of
 phosphonate/phosphonate monoester coordination polymers
;
_journal_name_full CrystEngComm
_journal_paper_doi 10.1039/C7CE00579B
_journal_year 2017
_chemical_formula_sum 'C6 H9 Ba O10 P3'
_chemical_formula_weight 471.38
_space_group_crystal_system triclinic
_space_group_IT_number 2
_space_group_name_Hall '-P 1'
_space_group_name_H-M_alt 'P -1'
_symmetry_space_group_name_Hall '-P 1'
_symmetry_space_group_name_H-M 'P -1'
_atom_sites_solution_hydrogens difmap
_audit_creation_method SHELXL-2014/7
_audit_update_record
;
2017-04-28 deposited with the CCDC.
2017-05-15 downloaded from the CCDC.
;
_cell_angle_alpha 98.71(3)
_cell_angle_beta 98.91(3)
_cell_angle_gamma 103.81(3)
_cell_formula_units_Z 2
_cell_length_a 8.4610(17)
_cell_length_b 8.5060(17)
_cell_length_c 9.3020(19)
_cell_measurement_reflns_used 1640
_cell_measurement_temperature 173(2)
_cell_measurement_theta_max 27.485
_cell_measurement_theta_min 0.998
_cell_volume 629.8(3)
_computing_structure_refinement 'SHELXL-2016/6 (Sheldrick, 2016)'
_diffrn_ambient_temperature 173(2)
_diffrn_measured_fraction_theta_full 0.996
_diffrn_measured_fraction_theta_max 0.991
_diffrn_measurement_device_type 'Bruker APEX-II CCD'
_diffrn_measurement_method 'phi and omega scans'
_diffrn_radiation_monochromator graphite
_diffrn_radiation_type MoK\a
_diffrn_radiation_wavelength 0.71073
_diffrn_reflns_av_R_equivalents 0.0250
_diffrn_reflns_av_unetI/netI 0.0374
_diffrn_reflns_Laue_measured_fraction_full 0.996
_diffrn_reflns_Laue_measured_fraction_max 0.991
_diffrn_reflns_limit_h_max 10
_diffrn_reflns_limit_h_min -10
_diffrn_reflns_limit_k_max 9
_diffrn_reflns_limit_k_min -11
_diffrn_reflns_limit_l_max 12
_diffrn_reflns_limit_l_min -10
_diffrn_reflns_number 4797
_diffrn_reflns_point_group_measured_fraction_full 0.996
_diffrn_reflns_point_group_measured_fraction_max 0.991
_diffrn_reflns_theta_full 25.242
_diffrn_reflns_theta_max 27.460
_diffrn_reflns_theta_min 3.793
_diffrn_source 'fine-focus sealed tube'
_exptl_absorpt_coefficient_mu 3.582
_exptl_absorpt_correction_T_max 0.345
_exptl_absorpt_correction_T_min 0.341
_exptl_absorpt_correction_type multi-scan
_exptl_absorpt_process_details 'Sheldrick, G. M., SADABS 1997'
_exptl_crystal_colour colourless
_exptl_crystal_density_diffrn 2.486
_exptl_crystal_description block
_exptl_crystal_F_000 452
_exptl_crystal_recrystallization_method 'Re-crystallisation from solvent'
_exptl_crystal_size_max 0.3
_exptl_crystal_size_mid 0.3
_exptl_crystal_size_min 0.3
_refine_diff_density_max 0.540
_refine_diff_density_min -0.670
_refine_diff_density_rms 0.134
_refine_ls_extinction_method none
_refine_ls_goodness_of_fit_ref 1.063
_refine_ls_hydrogen_treatment refxyz
_refine_ls_matrix_type full
_refine_ls_number_parameters 214
_refine_ls_number_reflns 2836
_refine_ls_number_restraints 0
_refine_ls_restrained_S_all 1.063
_refine_ls_R_factor_all 0.0274
_refine_ls_R_factor_gt 0.0237
_refine_ls_shift/su_max 0.001
_refine_ls_shift/su_mean 0.000
_refine_ls_structure_factor_coef Fsqd
_refine_ls_weighting_details 'w=1/[\s^2^(Fo^2^)+(0.0179P)^2^+1.1587P] where P=(Fo^2^+2Fc^2^)/3'
_refine_ls_weighting_scheme calc
_refine_ls_wR_factor_gt 0.0525
_refine_ls_wR_factor_ref 0.0542
_reflns_Friedel_coverage 0.000
_reflns_number_gt 2627
_reflns_number_total 2836
_reflns_threshold_expression 'I > 2\s(I)'
_cod_data_source_file c7ce00579b1.cif
_cod_data_source_block 2
_cod_original_cell_volume 629.8(2)
_cod_database_code 7228448
_shelx_shelxl_version_number 2014/7
_shelx_space_group_comment
;
The symmetry employed for this shelxl refinement is uniquely defined
by the following loop, which should always be used as a source of
symmetry information in preference to the above space-group names.
They are only intended as comments.
;

loop_
_space_group_symop_operation_xyz
'x, y, z'
'-x, -y, -z'

loop_
_atom_site_label
_atom_site_type_symbol
_atom_site_fract_x
_atom_site_fract_y
_atom_site_fract_z
_atom_site_U_iso_or_equiv
_atom_site_adp_type
_atom_site_occupancy
_atom_site_site_symmetry_order
_atom_site_calc_flag
_atom_site_refinement_flags_adp
_atom_site_disorder_assembly
_atom_site_disorder_group
Ba1 Ba 1.26344(2) 0.56009(2) 0.95610(2) 0.00911(7) Uani 1 1 d . . .
C1 C 0.6979(4) -0.0796(4) 0.3877(3) 0.0101(6) Uani 1 1 d . . .
C2 C 0.6596(4) -0.1863(4) 0.4847(3) 0.0105(6) Uani 1 1 d . . .
H2 H 0.602(4) -0.298(5) 0.447(4) 0.013 Uiso 1 1 d U . .
C3 C 0.7026(4) -0.1290(4) 0.6383(3) 0.0096(6) Uani 1 1 d . . .
C4 C 0.7879(4) 0.0371(4) 0.6945(3) 0.0095(6) Uani 1 1 d . . .
H4 H 0.817(4) 0.080(4) 0.797(4) 0.011 Uiso 1 1 d U . .
C5 C 0.8234(4) 0.1454(4) 0.5984(3) 0.0092(6) Uani 1 1 d . . .
C6 C 0.7775(4) 0.0869(4) 0.4450(3) 0.0119(6) Uani 1 1 d . . .
H6 H 0.801(5) 0.162(5) 0.384(4) 0.014 Uiso 1 1 d U . .
O1 O 0.4923(3) -0.0798(3) 0.1332(3) 0.0149(5) Uani 1 1 d . . .
O2 O 0.5677(3) -0.3394(2) 0.1478(2) 0.0101(4) Uani 1 1 d . . .
O3 O 0.7900(3) -0.0910(3) 0.1270(2) 0.0148(5) Uani 1 1 d . . .
O4 O 0.5844(3) -0.4451(3) 0.6590(2) 0.0113(4) Uani 1 1 d . . .
O5 O 0.4828(3) -0.2352(3) 0.8103(2) 0.0117(4) Uani 1 1 d . . .
O6 O 0.7760(3) -0.2579(3) 0.8848(2) 0.0116(4) Uani 1 1 d . . .
O7 O 0.9201(3) 0.3991(2) 0.8328(2) 0.0106(4) Uani 1 1 d . . .
O8 O 1.1032(3) 0.4050(3) 0.6499(2) 0.0116(4) Uani 1 1 d . . .
O9 O 0.8235(3) 0.4576(3) 0.5735(2) 0.0113(4) Uani 1 1 d . . .
O1W O 1.1003(4) 0.7647(3) 0.8633(3) 0.0223(6) Uani 1 1 d . . .
P1 P 0.63535(10) -0.15584(9) 0.19164(8) 0.00831(16) Uani 1 1 d . . .
P2 P 0.63237(9) -0.26958(9) 0.75652(8) 0.00777(15) Uani 1 1 d . . .
P3 P 0.91508(9) 0.36418(9) 0.66888(8) 0.00774(16) Uani 1 1 d . . .
H1WA H 1.019(7) 0.756(7) 0.863(6) 0.041(17) Uiso 1 1 d . . .
H8 H 1.123(7) 0.450(7) 0.576(7) 0.069(19) Uiso 1 1 d . . .
H1WB H 1.136(8) 0.872(8) 0.870(7) 0.069(19) Uiso 1 1 d . . .
H1 H 0.508(9) 0.008(8) 0.143(8) 0.09(3) Uiso 1 1 d . . .
H4A H 0.675(7) -0.484(6) 0.634(6) 0.052(15) Uiso 1 1 d . . .
H6A H 0.783(9) -0.172(9) 0.998(9) 0.10(2) Uiso 1 1 d . A 1

loop_
_atom_site_aniso_label
_atom_site_aniso_U_11
_atom_site_aniso_U_22
_atom_site_aniso_U_33
_atom_site_aniso_U_23
_atom_site_aniso_U_13
_atom_site_aniso_U_12
Ba1 0.00799(10) 0.00981(10) 0.00922(10) 0.00096(7) 0.00179(7) 0.00231(7)
C1 0.0115(15) 0.0093(14) 0.0093(14) 0.0010(11) 0.0017(12) 0.0031(11)
C2 0.0118(15) 0.0077(14) 0.0112(15) 0.0006(11) 0.0019(12) 0.0020(12)
C3 0.0102(14) 0.0108(14) 0.0076(14) 0.0013(11) 0.0028(11) 0.0021(11)
C4 0.0099(14) 0.0121(15) 0.0065(14) 0.0009(12) 0.0016(11) 0.0033(11)
C5 0.0120(14) 0.0068(13) 0.0091(14) 0.0004(11) 0.0026(11) 0.0033(11)
C6 0.0148(15) 0.0100(15) 0.0111(15) 0.0031(12) 0.0021(12) 0.0035(12)
O1 0.0198(12) 0.0146(12) 0.0113(11) 0.0008(9) 0.0005(9) 0.0094(10)
O2 0.0122(11) 0.0076(10) 0.0078(10) -0.0007(8) -0.0011(8) 0.0008(8)
O3 0.0160(11) 0.0143(11) 0.0108(11) -0.0002(9) 0.0044(9) -0.0018(9)
O4 0.0135(11) 0.0087(10) 0.0106(11) -0.0004(8) 0.0045(9) 0.0013(8)
O5 0.0124(11) 0.0122(10) 0.0130(11) 0.0032(9) 0.0047(9) 0.0063(8)
O6 0.0123(11) 0.0155(11) 0.0070(10) 0.0008(8) 0.0019(8) 0.0044(9)
O7 0.0125(11) 0.0100(10) 0.0072(10) -0.0003(8) 0.0022(8) 0.0000(8)
O8 0.0110(11) 0.0132(11) 0.0114(11) 0.0043(9) 0.0040(9) 0.0027(8)
O9 0.0128(11) 0.0115(10) 0.0108(11) 0.0028(8) 0.0034(8) 0.0043(8)
O1W 0.0145(14) 0.0165(13) 0.0402(17) 0.0132(11) 0.0093(12) 0.0050(11)
P1 0.0112(4) 0.0068(4) 0.0059(4) 0.0003(3) 0.0013(3) 0.0014(3)
P2 0.0098(4) 0.0072(3) 0.0065(4) 0.0012(3) 0.0025(3) 0.0022(3)
P3 0.0090(4) 0.0062(3) 0.0070(4) 0.0002(3) 0.0018(3) 0.0006(3)

loop_
_atom_type_symbol
_atom_type_description
_atom_type_scat_dispersion_real
_atom_type_scat_dispersion_imag
_atom_type_scat_source
C C 0.0033 0.0016 'International Tables Vol C Tables 4.2.6.8 and 6.1.1.4'
H H 0.0000 0.0000 'International Tables Vol C Tables 4.2.6.8 and 6.1.1.4'
O O 0.0106 0.0060 'International Tables Vol C Tables 4.2.6.8 and 6.1.1.4'
P P 0.1023 0.0942 'International Tables Vol C Tables 4.2.6.8 and 6.1.1.4'
Ba Ba -0.3244 2.2819 'International Tables Vol C Tables 4.2.6.8 and 6.1.1.4'

loop_
_geom_angle_atom_site_label_1
_geom_angle_atom_site_label_2
_geom_angle_atom_site_label_3
_geom_angle
_geom_angle_site_symmetry_1
_geom_angle_site_symmetry_3
O1W Ba1 O7 77.46(8) . 2_767
O1W Ba1 O2 123.72(8) . 1_666
O7 Ba1 O2 96.12(7) 2_767 1_666
O1W Ba1 O2 140.62(8) . 2_756
O7 Ba1 O2 138.59(6) 2_767 2_756
O2 Ba1 O2 76.08(7) 1_666 2_756
O1W Ba1 O7 67.70(8) . .
O7 Ba1 O7 70.57(7) 2_767 .
O2 Ba1 O7 161.14(6) 1_666 .
O2 Ba1 O7 104.70(7) 2_756 .
O1W Ba1 O5 74.76(8) . 1_665
O7 Ba1 O5 137.77(6) 2_767 1_665
O2 Ba1 O5 74.39(7) 1_666 1_665
O2 Ba1 O5 80.04(6) 2_756 1_665
O7 Ba1 O5 124.46(6) . 1_665
O1W Ba1 O8 75.25(8) . .
O7 Ba1 O8 120.77(6) 2_767 .
O2 Ba1 O8 142.44(7) 1_666 .
O2 Ba1 O8 71.52(6) 2_756 .
O7 Ba1 O8 50.56(7) . .
O5 Ba1 O8 81.69(7) 1_665 .
O1W Ba1 O6 141.63(8) . 2_757
O7 Ba1 O6 71.15(6) 2_767 2_757
O2 Ba1 O6 81.79(6) 1_666 2_757
O2 Ba1 O6 67.51(6) 2_756 2_757
O7 Ba1 O6 81.24(6) . 2_757
O5 Ba1 O6 143.51(6) 1_665 2_757
O8 Ba1 O6 102.38(6) . 2_757
O1W Ba1 O1 76.30(8) . 1_666
O7 Ba1 O1 82.98(7) 2_767 1_666
O2 Ba1 O1 47.53(6) 1_666 1_666
O2 Ba1 O1 115.86(6) 2_756 1_666
O7 Ba1 O1 138.83(6) . 1_666
O5 Ba1 O1 59.98(6) 1_665 1_666
O8 Ba1 O1 136.97(6) . 1_666
O6 Ba1 O1 119.88(6) 2_757 1_666
O1W Ba1 P1 101.56(7) . 1_666
O7 Ba1 P1 92.17(5) 2_767 1_666
O2 Ba1 P1 22.16(4) 1_666 1_666
O2 Ba1 P1 93.48(5) 2_756 1_666
O7 Ba1 P1 161.00(5) . 1_666
O5 Ba1 P1 63.55(5) 1_665 1_666
O8 Ba1 P1 144.29(5) . 1_666
O6 Ba1 P1 101.12(5) 2_757 1_666
O1 Ba1 P1 25.57(4) 1_666 1_666
O1W Ba1 Ba1 147.50(7) . 2_867
O7 Ba1 Ba1 122.99(5) 2_767 2_867
O2 Ba1 Ba1 38.12(5) 1_666 2_867
O2 Ba1 Ba1 37.96(5) 2_756 2_867
O7 Ba1 Ba1 139.56(4) . 2_867
O5 Ba1 Ba1 73.71(5) 1_665 2_867
O8 Ba1 Ba1 107.51(5) . 2_867
O6 Ba1 Ba1 70.50(5) 2_757 2_867
O1 Ba1 Ba1 81.34(5) 1_666 2_867
P1 Ba1 Ba1 56.74(2) 1_666 2_867
O1W Ba1 Ba1 68.40(7) . 2_767
O7 Ba1 Ba1 36.38(5) 2_767 2_767
O2 Ba1 Ba1 131.20(5) 1_666 2_767
O2 Ba1 Ba1 127.34(5) 2_756 2_767
O7 Ba1 Ba1 34.19(4) . 2_767
O5 Ba1 Ba1 142.86(4) 1_665 2_767
O8 Ba1 Ba1 84.56(5) . 2_767
O6 Ba1 Ba1 73.24(5) 2_757 2_767
O1 Ba1 Ba1 113.62(5) 1_666 2_767
P1 Ba1 Ba1 128.12(2) 1_666 2_767
Ba1 Ba1 Ba1 143.436(14) 2_867 2_767
C2 C1 C6 119.4(3) . .
C2 C1 P1 119.5(2) . .
C6 C1 P1 121.0(2) . .
C1 C2 C3 120.8(3) . .
C2 C3 C4 119.2(3) . .
C2 C3 P2 118.2(2) . .
C4 C3 P2 122.4(2) . .
C5 C4 C3 120.4(3) . .
C4 C5 C6 119.7(3) . .
C4 C5 P3 120.9(2) . .
C6 C5 P3 119.3(2) . .
C1 C6 C5 120.5(3) . .
P1 O1 Ba1 91.23(11) . 1_444
P1 O2 Ba1 113.80(11) . 1_444
P1 O2 Ba1 126.17(12) . 2_756
Ba1 O2 Ba1 103.92(7) 1_444 2_756
P2 O5 Ba1 126.96(11) . 1_445
P2 O6 Ba1 115.62(11) . 2_757
P3 O7 Ba1 144.59(12) . 2_767
P3 O7 Ba1 103.40(11) . .
Ba1 O7 Ba1 109.43(7) 2_767 .
P3 O8 Ba1 98.95(11) . .
O2 P1 O3 112.41(13) . .
O2 P1 O1 106.64(13) . .
O3 P1 O1 110.37(13) . .
O2 P1 C1 114.43(13) . .
O3 P1 C1 105.38(14) . .
O1 P1 C1 107.54(14) . .
O2 P1 Ba1 44.04(8) . 1_444
O3 P1 Ba1 120.61(9) . 1_444
O1 P1 Ba1 63.20(10) . 1_444
C1 P1 Ba1 133.65(11) . 1_444
O5 P2 O6 112.51(13) . .
O5 P2 O4 109.85(13) . .
O6 P2 O4 108.40(13) . .
O5 P2 C3 110.16(13) . .
O6 P2 C3 109.68(13) . .
O4 P2 C3 106.01(13) . .
O7 P3 O9 117.61(13) . .
O7 P3 O8 106.10(12) . .
O9 P3 O8 108.64(12) . .
O7 P3 C5 108.57(13) . .
O9 P3 C5 107.95(13) . .
O8 P3 C5 107.58(13) . .

loop_
_geom_bond_atom_site_label_1
_geom_bond_atom_site_label_2
_geom_bond_distance
_geom_bond_site_symmetry_2
Ba1 O1W 2.630(3) .
Ba1 O7 2.717(2) 2_767
Ba1 O2 2.757(2) 1_666
Ba1 O2 2.767(2) 2_756
Ba1 O7 2.868(2) .
Ba1 O5 2.875(2) 1_665
Ba1 O8 2.916(2) .
Ba1 O6 3.131(2) 2_757
Ba1 O1 3.240(3) 1_666
Ba1 P1 3.6295(19) 1_666
Ba1 Ba1 4.3508(10) 2_867
Ba1 Ba1 4.5597(11) 2_767
C1 C2 1.393(4) .
C1 C6 1.395(4) .
C1 P1 1.790(3) .
C2 C3 1.398(4) .
C3 C4 1.401(4) .
C3 P2 1.804(3) .
C4 C5 1.393(4) .
C5 C6 1.398(4) .
C5 P3 1.810(3) .
O1 P1 1.567(2) .
O2 P1 1.497(2) .
O3 P1 1.542(2) .
O4 P2 1.551(2) .
O5 P2 1.506(2) .
O6 P2 1.539(2) .
O7 P3 1.501(2) .
O8 P3 1.590(2) .
O9 P3 1.520(2) .
